data_7014781
loop_
_publ_author_name
'Cross, Warren B.'
'Daly, Christopher G.'
'Ackerman, Rachel L.'
'George, Ian R.'
'Singh, Kuldip'

_publ_section_title
;
 N-heterocyclic carbene tethered amido complexes of palladium and
 platinum.
;
_journal_issue 2
_journal_name_full 'Dalton transactions (Cambridge, England : 2003)'
_journal_page_first 495
_journal_page_last 505
_journal_paper_doi 10.1039/c0dt01149e
_journal_volume 40
_journal_year 2011
_chemical_formula_moiety 'C29 H36 I2 N4 Pt'
_chemical_formula_sum 'C29 H36 I2 N4 Pt'
_chemical_formula_weight 889.51
_chemical_name_common '[C,NH]PtI2py (11)'
_chemical_name_systematic
;
?
;
_space_group_IT_number 2
_symmetry_cell_setting triclinic
_symmetry_space_group_name_Hall '-P 1'
_symmetry_space_group_name_H-M 'P -1'
_atom_sites_solution_hydrogens geom
_atom_sites_solution_primary direct
_atom_sites_solution_secondary difmap
_audit_creation_method SHELXL-97
_cell_angle_alpha 95.858(4)
_cell_angle_beta 104.069(4)
_cell_angle_gamma 114.812(4)
_cell_formula_units_Z 4
_cell_length_a 13.412(3)
_cell_length_b 15.242(3)
_cell_length_c 18.357(4)
_cell_measurement_reflns_used 1016
_cell_measurement_temperature 150(2)
_cell_measurement_theta_max 21.738
_cell_measurement_theta_min 2.484
_cell_volume 3214.1(12)
_computing_cell_refinement 'Bruker SMART'
_computing_data_collection 'Bruker SMART'
_computing_data_reduction 'Bruker SHELXTL'
_computing_molecular_graphics 'Bruker SHELXTL'
_computing_publication_material 'Bruker SHELXTL'
_computing_structure_refinement 'SHELXL-97 (Sheldrick, 1997)'
_computing_structure_solution 'SHELXS-97 (Sheldrick, 1990)'
_diffrn_ambient_temperature 150(2)
_diffrn_measured_fraction_theta_full 0.988
_diffrn_measured_fraction_theta_max 0.988
_diffrn_measurement_device_type 'Bruker Apex 2000 CCD area detector'
_diffrn_measurement_method 'phi and omega scans'
_diffrn_radiation_monochromator graphite
_diffrn_radiation_source 'fine-focus sealed tube'
_diffrn_radiation_type MoK\a
_diffrn_radiation_wavelength 0.71073
_diffrn_reflns_av_R_equivalents 0.0920
_diffrn_reflns_av_sigmaI/netI 0.1514
_diffrn_reflns_limit_h_max 16
_diffrn_reflns_limit_h_min -16
_diffrn_reflns_limit_k_max 18
_diffrn_reflns_limit_k_min -18
_diffrn_reflns_limit_l_max 22
_diffrn_reflns_limit_l_min -22
_diffrn_reflns_number 25327
_diffrn_reflns_theta_full 26.00
_diffrn_reflns_theta_max 26.00
_diffrn_reflns_theta_min 1.69
_exptl_absorpt_coefficient_mu 6.309
_exptl_absorpt_correction_T_max 0.831
_exptl_absorpt_correction_T_min 0.518
_exptl_absorpt_correction_type empirical
_exptl_absorpt_process_details
;
absorption correction based on 7100 reflections(SADABS);Rint 0.1156 before
correction and 0.0454 after.
;
_exptl_crystal_colour yellow
_exptl_crystal_density_diffrn 1.838
_exptl_crystal_density_method 'not measured'
_exptl_crystal_description needle
_exptl_crystal_F_000 1688
_exptl_crystal_size_max 0.23
_exptl_crystal_size_mid 0.08
_exptl_crystal_size_min 0.04
_refine_diff_density_max 3.255
_refine_diff_density_min -1.506
_refine_diff_density_rms 0.220
_refine_ls_extinction_method none
_refine_ls_goodness_of_fit_ref 0.897
_refine_ls_hydrogen_treatment constr
_refine_ls_matrix_type full
_refine_ls_number_parameters 661
_refine_ls_number_reflns 12490
_refine_ls_number_restraints 0
_refine_ls_restrained_S_all 0.897
_refine_ls_R_factor_all 0.1104
_refine_ls_R_factor_gt 0.0602
_refine_ls_shift/su_max 0.001
_refine_ls_shift/su_mean 0.000
_refine_ls_structure_factor_coef Fsqd
_refine_ls_weighting_details 'calc w=1/[\s^2^(Fo^2^)+(0.0264P)^2^+0.0000P] where P=(Fo^2^+2Fc^2^)/3'
_refine_ls_weighting_scheme calc
_refine_ls_wR_factor_gt 0.1004
_refine_ls_wR_factor_ref 0.1130
_reflns_number_gt 7475
_reflns_number_total 12490
_reflns_threshold_expression >2sigma(I)
_cod_data_source_file C0DT01149E.TXT
_cod_data_source_block 10070
_cod_depositor_comments
;
The following automatic conversions were performed:
'_symmetry_cell_setting' value 'Triclinic' changed to 'triclinic'
according to '/home/saulius/struct/CIF-dictionaries/cif_core.dic'
dictionary named 'cif_core.dic' version 2.4.1 from 2010-06-29.

Automatic conversion script
Id: cif_fix_enum 1555 2011-01-17 13:19:09Z saulius 
;
_cod_original_cell_volume 3214.0(12)
_cod_original_sg_symbol_H-M P-1
_cod_database_code 7014781

loop_
_symmetry_equiv_pos_as_xyz
'x, y, z'
'-x, -y, -z'

loop_
_atom_site_label
_atom_site_type_symbol
_atom_site_fract_x
_atom_site_fract_y
_atom_site_fract_z
_atom_site_U_iso_or_equiv
_atom_site_adp_type
_atom_site_occupancy
_atom_site_symmetry_multiplicity
_atom_site_calc_flag
_atom_site_refinement_flags
_atom_site_disorder_assembly
_atom_site_disorder_group
Pt1 Pt 0.88150(4) 0.36141(4) 0.17011(3) 0.03228(14) Uani 1 1 d . . .
I1 I 1.10146(7) 0.48520(6) 0.21462(5) 0.0442(2) Uani 1 1 d . . .
I2 I 0.66902(7) 0.22294(7) 0.12460(5) 0.0477(3) Uani 1 1 d . . .
N1 N 0.6067(7) 0.3358(7) -0.0816(5) 0.033(2) Uani 1 1 d . . .
H1 H 0.6385 0.2975 -0.0905 0.039 Uiso 1 1 calc R . .
N2 N 0.8313(7) 0.3800(7) 0.0070(5) 0.034(3) Uani 1 1 d . . .
N3 N 0.9199(9) 0.2912(8) 0.0272(6) 0.044(3) Uani 1 1 d . . .
N4 N 0.8758(8) 0.3872(6) 0.2829(5) 0.032(2) Uani 1 1 d . . .
C1 C 0.8823(11) 0.3431(9) 0.0628(7) 0.039(3) Uani 1 1 d . . .
C2 C 0.8980(10) 0.2913(10) -0.0496(7) 0.044(3) Uani 1 1 d . . .
H2 H 0.9161 0.2576 -0.0868 0.053 Uiso 1 1 calc R . .
C3 C 0.8446(11) 0.3501(9) -0.0616(7) 0.045(4) Uani 1 1 d . . .
H3 H 0.8210 0.3671 -0.1088 0.055 Uiso 1 1 calc R . .
C4 C 0.7849(9) 0.4469(8) 0.0210(6) 0.028(3) Uani 1 1 d . . .
C5 C 0.8499(10) 0.5313(8) 0.0795(6) 0.037(3) Uani 1 1 d . . .
H5 H 0.9263 0.5465 0.1091 0.045 Uiso 1 1 calc R . .
C6 C 0.8040(10) 0.5930(9) 0.0948(6) 0.039(3) Uani 1 1 d . . .
H6 H 0.8479 0.6511 0.1355 0.046 Uiso 1 1 calc R . .
C7 C 0.6916(10) 0.5704(9) 0.0502(7) 0.040(3) Uani 1 1 d . . .
H7 H 0.6600 0.6141 0.0596 0.049 Uiso 1 1 calc R . .
C8 C 0.6290(10) 0.4870(9) -0.0056(6) 0.032(3) Uani 1 1 d . . .
H8 H 0.5523 0.4720 -0.0342 0.039 Uiso 1 1 calc R . .
C9 C 0.6709(9) 0.4221(8) -0.0233(6) 0.027(3) Uani 1 1 d . . .
C10 C 0.9756(13) 0.2320(11) 0.0637(8) 0.059(4) Uani 1 1 d . . .
H10 H 0.9879 0.2486 0.1203 0.071 Uiso 1 1 calc R . .
C11 C 0.8959(15) 0.1215(11) 0.0346(11) 0.106(7) Uani 1 1 d . . .
H11A H 0.8299 0.1035 0.0543 0.159 Uiso 1 1 calc R . .
H11B H 0.9383 0.0849 0.0528 0.159 Uiso 1 1 calc R . .
H11C H 0.8679 0.1047 -0.0219 0.159 Uiso 1 1 calc R . .
C12 C 1.0928(12) 0.2625(12) 0.0543(9) 0.074(5) Uani 1 1 d . . .
H12A H 1.0838 0.2343 0.0012 0.111 Uiso 1 1 calc R . .
H12B H 1.1360 0.2380 0.0903 0.111 Uiso 1 1 calc R . .
H12C H 1.1352 0.3352 0.0651 0.111 Uiso 1 1 calc R . .
C13 C 0.4908(10) 0.3073(8) -0.1275(7) 0.031(3) Uani 1 1 d . . .
C14 C 0.4712(9) 0.3589(8) -0.1848(6) 0.029(3) Uani 1 1 d . . .
C15 C 0.3561(10) 0.3271(8) -0.2308(7) 0.036(3) Uani 1 1 d . . .
H15 H 0.3408 0.3635 -0.2672 0.043 Uiso 1 1 calc R . .
C16 C 0.2661(10) 0.2456(9) -0.2242(7) 0.042(3) Uani 1 1 d . . .
H16 H 0.1896 0.2226 -0.2578 0.051 Uiso 1 1 calc R . .
C17 C 0.2891(11) 0.1964(9) -0.1666(7) 0.047(4) Uani 1 1 d . . .
H17 H 0.2261 0.1406 -0.1612 0.056 Uiso 1 1 calc R . .
C18 C 0.3978(10) 0.2250(9) -0.1179(6) 0.038(3) Uani 1 1 d . . .
C19 C 0.5640(10) 0.4467(9) -0.2001(7) 0.043(3) Uani 1 1 d . . .
H19 H 0.6386 0.4637 -0.1597 0.052 Uiso 1 1 calc R . .
C20 C 0.5466(12) 0.5407(10) -0.1937(9) 0.069(5) Uani 1 1 d . . .
H20A H 0.6211 0.5995 -0.1837 0.103 Uiso 1 1 calc R . .
H20B H 0.5157 0.5460 -0.1512 0.103 Uiso 1 1 calc R . .
H20C H 0.4920 0.5363 -0.2421 0.103 Uiso 1 1 calc R . .
C21 C 0.5779(10) 0.4194(10) -0.2765(7) 0.053(4) Uani 1 1 d . . .
H21A H 0.5982 0.3647 -0.2767 0.079 Uiso 1 1 calc R . .
H21B H 0.6394 0.4771 -0.2849 0.079 Uiso 1 1 calc R . .
H21C H 0.5050 0.3985 -0.3177 0.079 Uiso 1 1 calc R . .
C22 C 0.4196(12) 0.1758(9) -0.0527(8) 0.055(4) Uani 1 1 d . . .
H22 H 0.4952 0.2237 -0.0132 0.066 Uiso 1 1 calc R . .
C23 C 0.3282(14) 0.1486(13) -0.0142(10) 0.101(7) Uani 1 1 d . . .
H23A H 0.3246 0.2086 0.0067 0.151 Uiso 1 1 calc R . .
H23B H 0.3470 0.1177 0.0278 0.151 Uiso 1 1 calc R . .
H23C H 0.2531 0.1017 -0.0520 0.151 Uiso 1 1 calc R . .
C24 C 0.4297(15) 0.0845(11) -0.0823(8) 0.090(6) Uani 1 1 d . . .
H24A H 0.4399 0.0510 -0.0404 0.136 Uiso 1 1 calc R . .
H24B H 0.4966 0.1043 -0.1011 0.136 Uiso 1 1 calc R . .
H24C H 0.3591 0.0391 -0.1246 0.136 Uiso 1 1 calc R . .
C25 C 0.9449(10) 0.3730(8) 0.3406(6) 0.032(3) Uani 1 1 d . . .
H25 H 1.0014 0.3553 0.3314 0.039 Uiso 1 1 calc R . .
C26 C 0.9355(12) 0.3839(9) 0.4148(8) 0.050(4) Uani 1 1 d . . .
H26 H 0.9841 0.3720 0.4553 0.060 Uiso 1 1 calc R . .
C27 C 0.8566(13) 0.4115(9) 0.4288(8) 0.051(4) Uani 1 1 d . . .
H27 H 0.8497 0.4191 0.4791 0.061 Uiso 1 1 calc R . .
C28 C 0.7879(11) 0.4282(9) 0.3702(9) 0.051(4) Uani 1 1 d . . .
H28 H 0.7335 0.4494 0.3786 0.061 Uiso 1 1 calc R . .
C29 C 0.7994(11) 0.4135(9) 0.2992(9) 0.047(4) Uani 1 1 d . . .
H29 H 0.7491 0.4228 0.2579 0.056 Uiso 1 1 calc R . .
Pt1A Pt 0.18314(4) 0.28397(3) 0.44412(3) 0.02569(12) Uani 1 1 d . . .
I1A I 0.12862(7) 0.29953(6) 0.57006(4) 0.0335(2) Uani 1 1 d . . .
I2A I 0.21279(7) 0.25920(6) 0.31033(4) 0.0381(2) Uani 1 1 d . . .
N1A N 0.2384(8) 0.0011(7) 0.3549(5) 0.034(2) Uani 1 1 d . . .
H1A H 0.1732 0.0004 0.3294 0.041 Uiso 1 1 calc R . .
N2A N 0.1226(7) 0.0726(6) 0.4350(5) 0.023(2) Uani 1 1 d . . .
N3A N -0.0313(8) 0.0887(7) 0.3841(5) 0.032(2) Uani 1 1 d . . .
N4A N 0.2989(7) 0.4367(6) 0.4756(5) 0.028(2) Uani 1 1 d . . .
C1A C 0.0857(8) 0.1391(8) 0.4188(6) 0.026(3) Uani 1 1 d . . .
C2A C -0.0668(10) -0.0127(8) 0.3779(6) 0.031(3) Uani 1 1 d . . .
H2A H -0.1437 -0.0648 0.3559 0.037 Uiso 1 1 calc R . .
C3A C 0.0295(10) -0.0228(7) 0.4092(6) 0.030(3) Uani 1 1 d . . .
H3A H 0.0328 -0.0833 0.4129 0.036 Uiso 1 1 calc R . .
C4A C 0.2374(9) 0.0906(7) 0.4727(6) 0.024(3) Uani 1 1 d . . .
C5A C 0.2943(10) 0.1436(8) 0.5485(6) 0.028(3) Uani 1 1 d . . .
H5A H 0.2577 0.1725 0.5739 0.034 Uiso 1 1 calc R . .
C6A C 0.4009(10) 0.1559(8) 0.5879(7) 0.037(3) Uani 1 1 d . . .
H6A H 0.4393 0.1933 0.6398 0.044 Uiso 1 1 calc R . .
C7A C 0.4517(10) 0.1120(9) 0.5500(7) 0.036(3) Uani 1 1 d . . .
H7A H 0.5237 0.1154 0.5772 0.043 Uiso 1 1 calc R . .
C8A C 0.4005(10) 0.0644(8) 0.4749(7) 0.033(3) Uani 1 1 d . . .
H8A H 0.4400 0.0388 0.4497 0.039 Uiso 1 1 calc R . .
C9A C 0.2917(9) 0.0514(8) 0.4328(7) 0.029(3) Uani 1 1 d . . .
C10A C -0.1075(10) 0.1324(8) 0.3592(7) 0.035(3) Uani 1 1 d . . .
H10A H -0.0585 0.2059 0.3701 0.041 Uiso 1 1 calc R . .
C11A C -0.1674(12) 0.0952(11) 0.2725(8) 0.082(6) Uani 1 1 d . . .
H11D H -0.1094 0.1049 0.2462 0.122 Uiso 1 1 calc R . .
H11E H -0.2095 0.1323 0.2548 0.122 Uiso 1 1 calc R . .
H11F H -0.2219 0.0243 0.2606 0.122 Uiso 1 1 calc R . .
C12A C -0.1955(12) 0.1134(11) 0.4019(10) 0.077(5) Uani 1 1 d . . .
H12D H -0.2408 0.0417 0.3956 0.115 Uiso 1 1 calc R . .
H12E H -0.2473 0.1411 0.3808 0.115 Uiso 1 1 calc R . .
H12F H -0.1551 0.1452 0.4568 0.115 Uiso 1 1 calc R . .
C13A C 0.2854(10) -0.0482(9) 0.3161(6) 0.031(3) Uani 1 1 d . . .
C14A C 0.2485(10) -0.1496(9) 0.3106(6) 0.035(3) Uani 1 1 d . . .
C15A C 0.2960(11) -0.1961(9) 0.2741(7) 0.042(3) Uani 1 1 d . . .
H15A H 0.2711 -0.2651 0.2708 0.050 Uiso 1 1 calc R . .
C16A C 0.3792(11) -0.1453(10) 0.2418(7) 0.042(3) Uani 1 1 d . . .
H16A H 0.4120 -0.1789 0.2170 0.051 Uiso 1 1 calc R . .
C17A C 0.4149(11) -0.0461(11) 0.2453(7) 0.049(4) Uani 1 1 d . . .
H17A H 0.4707 -0.0121 0.2213 0.058 Uiso 1 1 calc R . .
C18A C 0.3713(11) 0.0061(9) 0.2832(7) 0.040(3) Uani 1 1 d . . .
C19A C 0.1559(9) -0.2062(8) 0.3445(6) 0.030(3) Uani 1 1 d . . .
H19A H 0.1466 -0.1569 0.3790 0.036 Uiso 1 1 calc R . .
C20A C 0.1800(11) -0.2756(10) 0.3913(7) 0.055(4) Uani 1 1 d . . .
H20D H 0.2066 -0.3146 0.3627 0.083 Uiso 1 1 calc R . .
H20E H 0.1089 -0.3205 0.4005 0.083 Uiso 1 1 calc R . .
H20F H 0.2399 -0.2366 0.4408 0.083 Uiso 1 1 calc R . .
C21A C 0.0404(10) -0.2680(9) 0.2796(7) 0.053(4) Uani 1 1 d . . .
H21D H 0.0223 -0.2244 0.2489 0.079 Uiso 1 1 calc R . .
H21E H -0.0212 -0.3001 0.3020 0.079 Uiso 1 1 calc R . .
H21F H 0.0464 -0.3188 0.2463 0.079 Uiso 1 1 calc R . .
C22A C 0.4102(10) 0.1147(10) 0.2855(7) 0.050(4) Uani 1 1 d . . .
H22A H 0.3720 0.1377 0.3181 0.060 Uiso 1 1 calc R . .
C23A C 0.5405(12) 0.1793(10) 0.3219(9) 0.073(5) Uani 1 1 d . . .
H23D H 0.5669 0.1629 0.3709 0.109 Uiso 1 1 calc R . .
H23E H 0.5581 0.2495 0.3315 0.109 Uiso 1 1 calc R . .
H23F H 0.5802 0.1670 0.2868 0.109 Uiso 1 1 calc R . .
C24A C 0.3734(14) 0.1347(12) 0.2059(9) 0.081(5) Uani 1 1 d . . .
H24D H 0.3950 0.2055 0.2113 0.122 Uiso 1 1 calc R . .
H24E H 0.2894 0.0954 0.1822 0.122 Uiso 1 1 calc R . .
H24F H 0.4124 0.1160 0.1731 0.122 Uiso 1 1 calc R . .
C25A C 0.3842(9) 0.4713(8) 0.5424(7) 0.035(3) Uani 1 1 d . . .
H25A H 0.3893 0.4262 0.5733 0.042 Uiso 1 1 calc R . .
C26A C 0.4668(9) 0.5713(8) 0.5689(7) 0.036(3) Uani 1 1 d . . .
H26A H 0.5254 0.5947 0.6176 0.043 Uiso 1 1 calc R . .
C27A C 0.4601(10) 0.6348(8) 0.5217(7) 0.036(3) Uani 1 1 d . . .
H27A H 0.5168 0.7026 0.5365 0.043 Uiso 1 1 calc R . .
C28A C 0.3708(11) 0.5997(9) 0.4530(7) 0.038(3) Uani 1 1 d . . .
H28A H 0.3634 0.6437 0.4214 0.045 Uiso 1 1 calc R . .
C29A C 0.2921(9) 0.5000(8) 0.4305(6) 0.029(3) Uani 1 1 d . . .
H29A H 0.2320 0.4755 0.3824 0.035 Uiso 1 1 calc R . .

loop_
_atom_site_aniso_label
_atom_site_aniso_U_11
_atom_site_aniso_U_22
_atom_site_aniso_U_33
_atom_site_aniso_U_23
_atom_site_aniso_U_13
_atom_site_aniso_U_12
Pt1 0.0256(3) 0.0333(3) 0.0337(3) 0.0151(2) 0.0050(2) 0.0106(2)
I1 0.0279(5) 0.0431(5) 0.0479(5) 0.0211(4) 0.0025(4) 0.0066(4)
I2 0.0276(5) 0.0518(6) 0.0447(5) 0.0195(5) 0.0052(4) 0.0028(4)
N1 0.027(6) 0.047(7) 0.021(5) -0.006(5) 0.004(4) 0.019(5)
N2 0.020(5) 0.044(7) 0.031(6) 0.017(5) 0.007(5) 0.008(5)
N3 0.049(7) 0.057(8) 0.044(7) 0.024(6) 0.029(6) 0.030(6)
N4 0.025(6) 0.021(5) 0.040(6) 0.009(5) 0.005(5) 0.003(5)
C1 0.039(8) 0.030(7) 0.053(9) 0.020(7) 0.024(7) 0.013(6)
C2 0.035(8) 0.051(9) 0.042(8) 0.005(7) 0.013(6) 0.016(7)
C3 0.045(9) 0.048(9) 0.035(8) 0.018(7) 0.011(7) 0.012(7)
C4 0.017(6) 0.032(7) 0.034(7) 0.016(6) 0.008(5) 0.007(6)
C5 0.032(7) 0.030(7) 0.025(7) -0.001(6) -0.005(6) 0.000(6)
C6 0.034(8) 0.031(7) 0.026(7) -0.010(6) -0.005(6) 0.004(6)
C7 0.029(7) 0.036(8) 0.040(8) 0.007(6) 0.002(6) 0.005(6)
C8 0.021(7) 0.041(8) 0.020(6) 0.002(6) -0.004(5) 0.008(6)
C9 0.018(6) 0.031(7) 0.024(6) 0.012(5) 0.004(5) 0.005(5)
C10 0.083(12) 0.080(12) 0.056(10) 0.036(9) 0.029(9) 0.066(10)
C11 0.115(16) 0.046(11) 0.158(19) 0.055(12) 0.033(14) 0.036(11)
C12 0.048(10) 0.108(14) 0.092(12) 0.045(11) 0.028(9) 0.051(10)
C13 0.032(7) 0.027(7) 0.037(7) 0.009(6) 0.009(6) 0.016(6)
C14 0.023(7) 0.032(7) 0.019(6) -0.001(5) -0.002(5) 0.005(6)
C15 0.031(7) 0.033(7) 0.040(8) 0.010(6) 0.004(6) 0.015(6)
C16 0.024(7) 0.057(9) 0.024(7) -0.011(7) -0.005(6) 0.011(7)
C17 0.037(8) 0.035(8) 0.048(9) -0.006(7) 0.006(7) 0.005(7)
C18 0.043(8) 0.031(7) 0.020(6) -0.001(6) -0.004(6) 0.007(6)
C19 0.031(8) 0.048(9) 0.036(8) 0.018(7) 0.002(6) 0.007(7)
C20 0.065(11) 0.051(10) 0.079(12) 0.014(9) 0.030(9) 0.013(8)
C21 0.032(8) 0.066(10) 0.031(8) 0.008(7) -0.002(6) 0.004(7)
C22 0.071(11) 0.032(8) 0.042(9) 0.021(7) 0.004(7) 0.010(7)
C23 0.087(14) 0.123(16) 0.104(15) 0.083(13) 0.050(12) 0.035(12)
C24 0.133(16) 0.052(11) 0.056(11) 0.016(9) -0.003(10) 0.033(11)
C25 0.044(8) 0.025(7) 0.023(7) 0.002(5) 0.002(6) 0.017(6)
C26 0.061(10) 0.039(8) 0.047(9) 0.010(7) 0.006(7) 0.028(8)
C27 0.076(11) 0.036(8) 0.037(8) 0.011(7) 0.024(8) 0.018(8)
C28 0.041(9) 0.040(9) 0.066(11) 0.003(8) 0.022(8) 0.014(7)
C29 0.036(8) 0.035(8) 0.072(11) 0.006(8) 0.018(8) 0.019(7)
Pt1A 0.0209(2) 0.0214(2) 0.0272(3) 0.0070(2) 0.00223(19) 0.0055(2)
I1A 0.0332(5) 0.0286(4) 0.0346(5) 0.0090(4) 0.0108(4) 0.0101(4)
I2A 0.0369(5) 0.0350(5) 0.0301(5) 0.0071(4) 0.0078(4) 0.0069(4)
N1A 0.028(6) 0.051(7) 0.026(6) 0.005(5) 0.006(5) 0.024(5)
N2A 0.014(5) 0.016(5) 0.033(6) 0.003(4) 0.005(4) 0.003(4)
N3A 0.024(6) 0.025(6) 0.042(6) 0.005(5) 0.002(5) 0.013(5)
N4A 0.014(5) 0.025(5) 0.023(5) 0.000(4) -0.004(4) -0.004(4)
C1A 0.011(6) 0.029(7) 0.020(6) -0.004(5) 0.001(5) -0.001(5)
C2A 0.030(7) 0.022(7) 0.036(7) 0.005(6) 0.009(6) 0.010(6)
C3A 0.043(8) 0.011(6) 0.036(7) 0.006(5) 0.015(6) 0.012(6)
C4A 0.028(7) 0.010(6) 0.033(7) 0.007(5) 0.011(5) 0.007(5)
C5A 0.037(7) 0.027(7) 0.026(7) 0.009(5) 0.017(6) 0.016(6)
C6A 0.039(8) 0.021(7) 0.027(7) 0.010(6) -0.006(6) 0.001(6)
C7A 0.025(7) 0.044(8) 0.040(8) 0.010(7) 0.005(6) 0.020(6)
C8A 0.033(7) 0.026(7) 0.038(7) 0.008(6) 0.008(6) 0.014(6)
C9A 0.022(6) 0.022(6) 0.035(7) 0.012(6) 0.008(6) 0.004(5)
C10A 0.027(7) 0.024(7) 0.053(8) 0.013(6) 0.010(6) 0.013(6)
C11A 0.065(11) 0.093(13) 0.064(11) 0.024(10) -0.025(9) 0.039(10)
C12A 0.050(10) 0.086(12) 0.131(15) 0.058(11) 0.044(10) 0.049(9)
C13A 0.026(7) 0.043(8) 0.020(6) -0.001(6) -0.002(5) 0.019(6)
C14A 0.027(7) 0.040(8) 0.024(7) -0.007(6) -0.002(5) 0.013(6)
C15A 0.040(8) 0.028(7) 0.039(8) -0.001(6) -0.001(6) 0.009(6)
C16A 0.035(8) 0.058(10) 0.031(7) -0.006(7) 0.002(6) 0.026(7)
C17A 0.042(9) 0.059(10) 0.040(8) 0.001(8) 0.019(7) 0.018(8)
C18A 0.044(8) 0.043(8) 0.027(7) 0.000(6) 0.008(6) 0.019(7)
C19A 0.028(7) 0.027(7) 0.026(7) 0.002(5) 0.000(5) 0.010(6)
C20A 0.041(9) 0.067(10) 0.060(10) 0.024(8) 0.012(7) 0.027(8)
C21A 0.030(8) 0.061(10) 0.043(8) 0.004(7) 0.005(6) 0.004(7)
C22A 0.032(8) 0.053(9) 0.046(9) 0.009(7) 0.010(7) 0.006(7)
C23A 0.058(11) 0.045(9) 0.104(14) 0.002(9) 0.040(10) 0.009(8)
C24A 0.094(14) 0.086(13) 0.094(13) 0.055(11) 0.052(11) 0.051(11)
C25A 0.025(7) 0.030(7) 0.041(8) 0.015(6) 0.008(6) 0.005(6)
C26A 0.024(7) 0.035(7) 0.026(7) -0.007(6) 0.004(5) -0.002(6)
C27A 0.027(7) 0.019(7) 0.060(9) 0.007(6) 0.017(7) 0.006(6)
C28A 0.053(9) 0.030(7) 0.044(8) 0.015(6) 0.031(7) 0.022(7)
C29A 0.029(7) 0.022(6) 0.034(7) 0.011(6) 0.010(5) 0.009(6)

loop_
_atom_type_symbol
_atom_type_description
_atom_type_scat_dispersion_real
_atom_type_scat_dispersion_imag
_atom_type_scat_source
C C 0.0033 0.0016 'International Tables Vol C Tables 4.2.6.8 and 6.1.1.4'
H H 0.0000 0.0000 'International Tables Vol C Tables 4.2.6.8 and 6.1.1.4'
N N 0.0061 0.0033 'International Tables Vol C Tables 4.2.6.8 and 6.1.1.4'
Pt Pt -1.7033 8.3905 'International Tables Vol C Tables 4.2.6.8 and 6.1.1.4'
I I -0.4742 1.8119 'International Tables Vol C Tables 4.2.6.8 and 6.1.1.4'

loop_
_geom_angle_atom_site_label_1
_geom_angle_atom_site_label_2
_geom_angle_atom_site_label_3
_geom_angle
_geom_angle_site_symmetry_1
_geom_angle_site_symmetry_3
_geom_angle_publ_flag
C1 Pt1 N4 176.3(5) . . ?
C1 Pt1 I2 89.2(3) . . ?
N4 Pt1 I2 90.4(2) . . ?
C1 Pt1 I1 89.5(3) . . ?
N4 Pt1 I1 91.3(2) . . ?
I2 Pt1 I1 173.79(4) . . ?
C9 N1 C13 122.2(9) . . ?
C9 N1 H1 118.9 . . ?
C13 N1 H1 118.9 . . ?
C3 N2 C1 108.1(10) . . ?
C3 N2 C4 126.0(10) . . ?
C1 N2 C4 125.5(10) . . ?
C1 N3 C2 112.7(11) . . ?
C1 N3 C10 125.0(11) . . ?
C2 N3 C10 122.3(11) . . ?
C25 N4 C29 117.2(11) . . ?
C25 N4 Pt1 121.1(8) . . ?
C29 N4 Pt1 121.6(9) . . ?
N3 C1 N2 105.9(11) . . ?
N3 C1 Pt1 129.9(10) . . ?
N2 C1 Pt1 124.0(9) . . ?
C3 C2 N3 105.5(12) . . ?
C3 C2 H2 127.3 . . ?
N3 C2 H2 127.3 . . ?
C2 C3 N2 107.7(11) . . ?
C2 C3 H3 126.1 . . ?
N2 C3 H3 126.1 . . ?
C5 C4 C9 121.3(11) . . ?
C5 C4 N2 119.6(10) . . ?
C9 C4 N2 119.0(10) . . ?
C6 C5 C4 119.6(11) . . ?
C6 C5 H5 120.2 . . ?
C4 C5 H5 120.2 . . ?
C5 C6 C7 119.7(11) . . ?
C5 C6 H6 120.1 . . ?
C7 C6 H6 120.1 . . ?
C8 C7 C6 119.8(12) . . ?
C8 C7 H7 120.1 . . ?
C6 C7 H7 120.1 . . ?
C7 C8 C9 122.9(11) . . ?
C7 C8 H8 118.6 . . ?
C9 C8 H8 118.6 . . ?
C8 C9 N1 123.1(10) . . ?
C8 C9 C4 116.6(11) . . ?
N1 C9 C4 120.2(11) . . ?
C12 C10 N3 111.3(11) . . ?
C12 C10 C11 113.2(13) . . ?
N3 C10 C11 111.2(12) . . ?
C12 C10 H10 106.9 . . ?
N3 C10 H10 106.9 . . ?
C11 C10 H10 106.9 . . ?
C10 C11 H11A 109.5 . . ?
C10 C11 H11B 109.5 . . ?
H11A C11 H11B 109.5 . . ?
C10 C11 H11C 109.5 . . ?
H11A C11 H11C 109.5 . . ?
H11B C11 H11C 109.5 . . ?
C10 C12 H12A 109.5 . . ?
C10 C12 H12B 109.5 . . ?
H12A C12 H12B 109.5 . . ?
C10 C12 H12C 109.5 . . ?
H12A C12 H12C 109.5 . . ?
H12B C12 H12C 109.5 . . ?
C14 C13 C18 120.9(10) . . ?
C14 C13 N1 119.3(10) . . ?
C18 C13 N1 119.7(10) . . ?
C15 C14 C13 118.0(10) . . ?
C15 C14 C19 116.9(10) . . ?
C13 C14 C19 125.0(10) . . ?
C16 C15 C14 121.7(11) . . ?
C16 C15 H15 119.1 . . ?
C14 C15 H15 119.1 . . ?
C15 C16 C17 118.4(11) . . ?
C15 C16 H16 120.8 . . ?
C17 C16 H16 120.8 . . ?
C18 C17 C16 123.2(12) . . ?
C18 C17 H17 118.4 . . ?
C16 C17 H17 118.4 . . ?
C17 C18 C13 117.6(11) . . ?
C17 C18 C22 122.3(12) . . ?
C13 C18 C22 119.9(11) . . ?
C21 C19 C14 110.7(10) . . ?
C21 C19 C20 111.1(11) . . ?
C14 C19 C20 114.1(11) . . ?
C21 C19 H19 106.8 . . ?
C14 C19 H19 106.8 . . ?
C20 C19 H19 106.8 . . ?
C19 C20 H20A 109.5 . . ?
C19 C20 H20B 109.5 . . ?
H20A C20 H20B 109.5 . . ?
C19 C20 H20C 109.5 . . ?
H20A C20 H20C 109.5 . . ?
H20B C20 H20C 109.5 . . ?
C19 C21 H21A 109.5 . . ?
C19 C21 H21B 109.5 . . ?
H21A C21 H21B 109.5 . . ?
C19 C21 H21C 109.5 . . ?
H21A C21 H21C 109.5 . . ?
H21B C21 H21C 109.5 . . ?
C23 C22 C18 112.8(12) . . ?
C23 C22 C24 110.0(13) . . ?
C18 C22 C24 109.8(11) . . ?
C23 C22 H22 108.0 . . ?
C18 C22 H22 108.0 . . ?
C24 C22 H22 108.0 . . ?
C22 C23 H23A 109.5 . . ?
C22 C23 H23B 109.5 . . ?
H23A C23 H23B 109.5 . . ?
C22 C23 H23C 109.5 . . ?
H23A C23 H23C 109.5 . . ?
H23B C23 H23C 109.5 . . ?
C22 C24 H24A 109.5 . . ?
C22 C24 H24B 109.5 . . ?
H24A C24 H24B 109.5 . . ?
C22 C24 H24C 109.5 . . ?
H24A C24 H24C 109.5 . . ?
H24B C24 H24C 109.5 . . ?
N4 C25 C26 120.9(12) . . ?
N4 C25 H25 119.6 . . ?
C26 C25 H25 119.6 . . ?
C27 C26 C25 119.9(12) . . ?
C27 C26 H26 120.1 . . ?
C25 C26 H26 120.1 . . ?
C28 C27 C26 119.2(13) . . ?
C28 C27 H27 120.4 . . ?
C26 C27 H27 120.4 . . ?
C29 C28 C27 117.8(14) . . ?
C29 C28 H28 121.1 . . ?
C27 C28 H28 121.1 . . ?
N4 C29 C28 125.0(13) . . ?
N4 C29 H29 117.5 . . ?
C28 C29 H29 117.5 . . ?
C1A Pt1A N4A 175.2(4) . . ?
C1A Pt1A I2A 86.5(3) . . ?
N4A Pt1A I2A 93.6(2) . . ?
C1A Pt1A I1A 90.1(3) . . ?
N4A Pt1A I1A 90.2(2) . . ?
I2A Pt1A I1A 173.58(3) . . ?
C9A N1A C13A 122.2(9) . . ?
C9A N1A H1A 118.9 . . ?
C13A N1A H1A 118.9 . . ?
C1A N2A C3A 109.8(9) . . ?
C1A N2A C4A 127.7(9) . . ?
C3A N2A C4A 122.4(9) . . ?
C1A N3A C2A 108.7(9) . . ?
C1A N3A C10A 126.2(9) . . ?
C2A N3A C10A 125.2(9) . . ?
C25A N4A C29A 119.0(9) . . ?
C25A N4A Pt1A 117.8(7) . . ?
C29A N4A Pt1A 123.2(7) . . ?
N2A C1A N3A 107.5(9) . . ?
N2A C1A Pt1A 125.6(7) . . ?
N3A C1A Pt1A 126.8(8) . . ?
C3A C2A N3A 107.0(10) . . ?
C3A C2A H2A 126.5 . . ?
N3A C2A H2A 126.5 . . ?
C2A C3A N2A 107.0(9) . . ?
C2A C3A H3A 126.5 . . ?
N2A C3A H3A 126.5 . . ?
C5A C4A C9A 120.0(10) . . ?
C5A C4A N2A 120.8(10) . . ?
C9A C4A N2A 119.2(10) . . ?
C6A C5A C4A 122.1(11) . . ?
C6A C5A H5A 118.9 . . ?
C4A C5A H5A 118.9 . . ?
C5A C6A C7A 117.9(11) . . ?
C5A C6A H6A 121.1 . . ?
C7A C6A H6A 121.1 . . ?
C8A C7A C6A 120.9(11) . . ?
C8A C7A H7A 119.6 . . ?
C6A C7A H7A 119.6 . . ?
C7A C8A C9A 122.4(12) . . ?
C7A C8A H8A 118.8 . . ?
C9A C8A H8A 118.8 . . ?
C8A C9A C4A 116.4(11) . . ?
C8A C9A N1A 122.2(11) . . ?
C4A C9A N1A 121.3(10) . . ?
N3A C10A C12A 112.9(10) . . ?
N3A C10A C11A 109.9(10) . . ?
C12A C10A C11A 110.8(11) . . ?
N3A C10A H10A 107.7 . . ?
C12A C10A H10A 107.7 . . ?
C11A C10A H10A 107.7 . . ?
C10A C11A H11D 109.5 . . ?
C10A C11A H11E 109.5 . . ?
H11D C11A H11E 109.5 . . ?
C10A C11A H11F 109.5 . . ?
H11D C11A H11F 109.5 . . ?
H11E C11A H11F 109.5 . . ?
C10A C12A H12D 109.5 . . ?
C10A C12A H12E 109.5 . . ?
H12D C12A H12E 109.5 . . ?
C10A C12A H12F 109.5 . . ?
H12D C12A H12F 109.5 . . ?
H12E C12A H12F 109.5 . . ?
C14A C13A N1A 120.1(11) . . ?
C14A C13A C18A 120.3(11) . . ?
N1A C13A C18A 119.6(11) . . ?
C15A C14A C13A 119.5(12) . . ?
C15A C14A C19A 120.9(11) . . ?
C13A C14A C19A 119.6(11) . . ?
C14A C15A C16A 121.2(12) . . ?
C14A C15A H15A 119.4 . . ?
C16A C15A H15A 119.4 . . ?
C17A C16A C15A 120.0(13) . . ?
C17A C16A H16A 120.0 . . ?
C15A C16A H16A 120.0 . . ?
C16A C17A C18A 121.4(13) . . ?
C16A C17A H17A 119.3 . . ?
C18A C17A H17A 119.3 . . ?
C17A C18A C13A 117.4(12) . . ?
C17A C18A C22A 120.7(12) . . ?
C13A C18A C22A 121.8(12) . . ?
C14A C19A C20A 115.1(10) . . ?
C14A C19A C21A 109.6(9) . . ?
C20A C19A C21A 107.9(10) . . ?
C14A C19A H19A 108.0 . . ?
C20A C19A H19A 108.0 . . ?
C21A C19A H19A 108.0 . . ?
C19A C20A H20D 109.5 . . ?
C19A C20A H20E 109.5 . . ?
H20D C20A H20E 109.5 . . ?
C19A C20A H20F 109.5 . . ?
H20D C20A H20F 109.5 . . ?
H20E C20A H20F 109.5 . . ?
C19A C21A H21D 109.5 . . ?
C19A C21A H21E 109.5 . . ?
H21D C21A H21E 109.5 . . ?
C19A C21A H21F 109.5 . . ?
H21D C21A H21F 109.5 . . ?
H21E C21A H21F 109.5 . . ?
C18A C22A C23A 113.6(11) . . ?
C18A C22A C24A 113.0(11) . . ?
C23A C22A C24A 108.3(12) . . ?
C18A C22A H22A 107.2 . . ?
C23A C22A H22A 107.2 . . ?
C24A C22A H22A 107.2 . . ?
C22A C23A H23D 109.5 . . ?
C22A C23A H23E 109.5 . . ?
H23D C23A H23E 109.5 . . ?
C22A C23A H23F 109.5 . . ?
H23D C23A H23F 109.5 . . ?
H23E C23A H23F 109.5 . . ?
C22A C24A H24D 109.5 . . ?
C22A C24A H24E 109.5 . . ?
H24D C24A H24E 109.5 . . ?
C22A C24A H24F 109.5 . . ?
H24D C24A H24F 109.5 . . ?
H24E C24A H24F 109.5 . . ?
N4A C25A C26A 122.8(11) . . ?
N4A C25A H25A 118.6 . . ?
C26A C25A H25A 118.6 . . ?
C27A C26A C25A 117.5(10) . . ?
C27A C26A H26A 121.2 . . ?
C25A C26A H26A 121.2 . . ?
C26A C27A C28A 119.9(11) . . ?
C26A C27A H27A 120.1 . . ?
C28A C27A H27A 120.1 . . ?
C27A C28A C29A 119.4(11) . . ?
C27A C28A H28A 120.3 . . ?
C29A C28A H28A 120.3 . . ?
N4A C29A C28A 121.3(10) . . ?
N4A C29A H29A 119.3 . . ?
C28A C29A H29A 119.3 . . ?

loop_
_geom_bond_atom_site_label_1
_geom_bond_atom_site_label_2
_geom_bond_distance
_geom_bond_site_symmetry_2
_geom_bond_publ_flag
Pt1 C1 1.965(13) . ?
Pt1 N4 2.094(10) . ?
Pt1 I2 2.5901(10) . ?
Pt1 I1 2.6024(10) . ?
N1 C9 1.389(12) . ?
N1 C13 1.426(13) . ?
N1 H1 0.8800 . ?
N2 C3 1.374(14) . ?
N2 C1 1.391(14) . ?
N2 C4 1.430(14) . ?
N3 C1 1.301(14) . ?
N3 C2 1.370(14) . ?
N3 C10 1.505(14) . ?
N4 C25 1.328(13) . ?
N4 C29 1.330(14) . ?
C2 C3 1.365(16) . ?
C2 H2 0.9500 . ?
C3 H3 0.9500 . ?
C4 C5 1.375(14) . ?
C4 C9 1.411(14) . ?
C5 C6 1.363(15) . ?
C5 H5 0.9500 . ?
C6 C7 1.402(15) . ?
C6 H6 0.9500 . ?
C7 C8 1.338(14) . ?
C7 H7 0.9500 . ?
C8 C9 1.375(15) . ?
C8 H8 0.9500 . ?
C10 C12 1.501(17) . ?
C10 C11 1.514(19) . ?
C10 H10 1.0000 . ?
C11 H11A 0.9800 . ?
C11 H11B 0.9800 . ?
C11 H11C 0.9800 . ?
C12 H12A 0.9800 . ?
C12 H12B 0.9800 . ?
C12 H12C 0.9800 . ?
C13 C14 1.415(14) . ?
C13 C18 1.415(15) . ?
C14 C15 1.409(14) . ?
C14 C19 1.507(15) . ?
C15 C16 1.363(15) . ?
C15 H15 0.9500 . ?
C16 C17 1.405(16) . ?
C16 H16 0.9500 . ?
C17 C18 1.366(15) . ?
C17 H17 0.9500 . ?
C18 C22 1.509(15) . ?
C19 C21 1.497(16) . ?
C19 C20 1.543(17) . ?
C19 H19 1.0000 . ?
C20 H20A 0.9800 . ?
C20 H20B 0.9800 . ?
C20 H20C 0.9800 . ?
C21 H21A 0.9800 . ?
C21 H21B 0.9800 . ?
C21 H21C 0.9800 . ?
C22 C23 1.492(18) . ?
C22 C24 1.513(18) . ?
C22 H22 1.0000 . ?
C23 H23A 0.9800 . ?
C23 H23B 0.9800 . ?
C23 H23C 0.9800 . ?
C24 H24A 0.9800 . ?
C24 H24B 0.9800 . ?
C24 H24C 0.9800 . ?
C25 C26 1.396(16) . ?
C25 H25 0.9500 . ?
C26 C27 1.359(17) . ?
C26 H26 0.9500 . ?
C27 C28 1.358(17) . ?
C27 H27 0.9500 . ?
C28 C29 1.357(17) . ?
C28 H28 0.9500 . ?
C29 H29 0.9500 . ?
Pt1A C1A 1.968(11) . ?
Pt1A N4A 2.102(8) . ?
Pt1A I2A 2.5969(11) . ?
Pt1A I1A 2.6060(10) . ?
N1A C9A 1.401(13) . ?
N1A C13A 1.406(13) . ?
N1A H1A 0.8800 . ?
N2A C1A 1.331(13) . ?
N2A C3A 1.394(12) . ?
N2A C4A 1.419(13) . ?
N3A C1A 1.365(12) . ?
N3A C2A 1.396(13) . ?
N3A C10A 1.451(13) . ?
N4A C25A 1.331(13) . ?
N4A C29A 1.350(12) . ?
C2A C3A 1.359(14) . ?
C2A H2A 0.9500 . ?
C3A H3A 0.9500 . ?
C4A C5A 1.382(14) . ?
C4A C9A 1.400(15) . ?
C5A C6A 1.360(14) . ?
C5A H5A 0.9500 . ?
C6A C7A 1.383(15) . ?
C6A H6A 0.9500 . ?
C7A C8A 1.348(15) . ?
C7A H7A 0.9500 . ?
C8A C9A 1.393(14) . ?
C8A H8A 0.9500 . ?
C10A C12A 1.516(16) . ?
C10A C11A 1.519(16) . ?
C10A H10A 1.0000 . ?
C11A H11D 0.9800 . ?
C11A H11E 0.9800 . ?
C11A H11F 0.9800 . ?
C12A H12D 0.9800 . ?
C12A H12E 0.9800 . ?
C12A H12F 0.9800 . ?
C13A C14A 1.396(15) . ?
C13A C18A 1.419(16) . ?
C14A C15A 1.359(15) . ?
C14A C19A 1.502(15) . ?
C15A C16A 1.374(16) . ?
C15A H15A 0.9500 . ?
C16A C17A 1.370(17) . ?
C16A H16A 0.9500 . ?
C17A C18A 1.391(16) . ?
C17A H17A 0.9500 . ?
C18A C22A 1.505(17) . ?
C19A C20A 1.516(15) . ?
C19A C21A 1.535(14) . ?
C19A H19A 1.0000 . ?
C20A H20D 0.9800 . ?
C20A H20E 0.9800 . ?
C20A H20F 0.9800 . ?
C21A H21D 0.9800 . ?
C21A H21E 0.9800 . ?
C21A H21F 0.9800 . ?
C22A C23A 1.524(16) . ?
C22A C24A 1.529(17) . ?
C22A H22A 1.0000 . ?
C23A H23D 0.9800 . ?
C23A H23E 0.9800 . ?
C23A H23F 0.9800 . ?
C24A H24D 0.9800 . ?
C24A H24E 0.9800 . ?
C24A H24F 0.9800 . ?
C25A C26A 1.399(14) . ?
C25A H25A 0.9500 . ?
C26A C27A 1.378(15) . ?
C26A H26A 0.9500 . ?
C27A C28A 1.379(15) . ?
C27A H27A 0.9500 . ?
C28A C29A 1.382(14) . ?
C28A H28A 0.9500 . ?
C29A H29A 0.9500 . ?

loop_
_geom_torsion_atom_site_label_1
_geom_torsion_atom_site_label_2
_geom_torsion_atom_site_label_3
_geom_torsion_atom_site_label_4
_geom_torsion
_geom_torsion_site_symmetry_1
_geom_torsion_site_symmetry_2
_geom_torsion_site_symmetry_3
_geom_torsion_site_symmetry_4
_geom_torsion_publ_flag
C1 Pt1 N4 C25 -158(6) . . . . ?
I2 Pt1 N4 C25 117.6(8) . . . . ?
I1 Pt1 N4 C25 -56.5(8) . . . . ?
C1 Pt1 N4 C29 25(7) . . . . ?
I2 Pt1 N4 C29 -59.1(9) . . . . ?
I1 Pt1 N4 C29 126.9(9) . . . . ?
C2 N3 C1 N2 0.4(14) . . . . ?
C10 N3 C1 N2 -176.3(11) . . . . ?
C2 N3 C1 Pt1 175.7(9) . . . . ?
C10 N3 C1 Pt1 -1.0(19) . . . . ?
C3 N2 C1 N3 -2.1(13) . . . . ?
C4 N2 C1 N3 -175.6(10) . . . . ?
C3 N2 C1 Pt1 -177.7(8) . . . . ?
C4 N2 C1 Pt1 8.7(15) . . . . ?
N4 Pt1 C1 N3 179(59) . . . . ?
I2 Pt1 C1 N3 -96.8(12) . . . . ?
I1 Pt1 C1 N3 77.1(12) . . . . ?
N4 Pt1 C1 N2 -7(7) . . . . ?
I2 Pt1 C1 N2 77.7(9) . . . . ?
I1 Pt1 C1 N2 -108.4(9) . . . . ?
C1 N3 C2 C3 1.3(15) . . . . ?
C10 N3 C2 C3 178.2(11) . . . . ?
N3 C2 C3 N2 -2.6(14) . . . . ?
C1 N2 C3 C2 2.9(13) . . . . ?
C4 N2 C3 C2 176.4(10) . . . . ?
C3 N2 C4 C5 -123.3(12) . . . . ?
C1 N2 C4 C5 49.1(15) . . . . ?
C3 N2 C4 C9 59.7(15) . . . . ?
C1 N2 C4 C9 -127.9(11) . . . . ?
C9 C4 C5 C6 -0.5(17) . . . . ?
N2 C4 C5 C6 -177.5(10) . . . . ?
C4 C5 C6 C7 -0.8(18) . . . . ?
C5 C6 C7 C8 1.9(18) . . . . ?
C6 C7 C8 C9 -1.8(18) . . . . ?
C7 C8 C9 N1 -179.5(11) . . . . ?
C7 C8 C9 C4 0.5(17) . . . . ?
C13 N1 C9 C8 -0.6(16) . . . . ?
C13 N1 C9 C4 179.5(10) . . . . ?
C5 C4 C9 C8 0.7(16) . . . . ?
N2 C4 C9 C8 177.6(9) . . . . ?
C5 C4 C9 N1 -179.4(10) . . . . ?
N2 C4 C9 N1 -2.4(15) . . . . ?
C1 N3 C10 C12 -124.4(14) . . . . ?
C2 N3 C10 C12 59.1(17) . . . . ?
C1 N3 C10 C11 108.4(15) . . . . ?
C2 N3 C10 C11 -68.1(17) . . . . ?
C9 N1 C13 C14 74.1(14) . . . . ?
C9 N1 C13 C18 -109.2(13) . . . . ?
C18 C13 C14 C15 1.4(17) . . . . ?
N1 C13 C14 C15 178.2(10) . . . . ?
C18 C13 C14 C19 -179.5(11) . . . . ?
N1 C13 C14 C19 -2.8(17) . . . . ?
C13 C14 C15 C16 -4.0(17) . . . . ?
C19 C14 C15 C16 176.8(11) . . . . ?
C14 C15 C16 C17 4.1(18) . . . . ?
C15 C16 C17 C18 -1.6(19) . . . . ?
C16 C17 C18 C13 -0.9(19) . . . . ?
C16 C17 C18 C22 175.5(12) . . . . ?
C14 C13 C18 C17 0.9(18) . . . . ?
N1 C13 C18 C17 -175.8(11) . . . . ?
C14 C13 C18 C22 -175.5(11) . . . . ?
N1 C13 C18 C22 7.7(17) . . . . ?
C15 C14 C19 C21 -69.7(14) . . . . ?
C13 C14 C19 C21 111.2(13) . . . . ?
C15 C14 C19 C20 56.5(15) . . . . ?
C13 C14 C19 C20 -122.6(13) . . . . ?
C17 C18 C22 C23 -37.6(18) . . . . ?
C13 C18 C22 C23 138.7(13) . . . . ?
C17 C18 C22 C24 85.5(16) . . . . ?
C13 C18 C22 C24 -98.1(14) . . . . ?
C29 N4 C25 C26 1.1(16) . . . . ?
Pt1 N4 C25 C26 -175.7(8) . . . . ?
N4 C25 C26 C27 -1.6(19) . . . . ?
C25 C26 C27 C28 0(2) . . . . ?
C26 C27 C28 C29 2(2) . . . . ?
C25 N4 C29 C28 0.8(18) . . . . ?
Pt1 N4 C29 C28 177.6(10) . . . . ?
C27 C28 C29 N4 -2(2) . . . . ?
C1A Pt1A N4A C25A -35(5) . . . . ?
I2A Pt1A N4A C25A -126.5(8) . . . . ?
I1A Pt1A N4A C25A 58.6(8) . . . . ?
C1A Pt1A N4A C29A 144(4) . . . . ?
I2A Pt1A N4A C29A 51.8(9) . . . . ?
I1A Pt1A N4A C29A -123.0(8) . . . . ?
C3A N2A C1A N3A 1.2(12) . . . . ?
C4A N2A C1A N3A -178.5(10) . . . . ?
C3A N2A C1A Pt1A 179.4(7) . . . . ?
C4A N2A C1A Pt1A -0.3(16) . . . . ?
C2A N3A C1A N2A -0.9(12) . . . . ?
C10A N3A C1A N2A 177.9(10) . . . . ?
C2A N3A C1A Pt1A -179.0(8) . . . . ?
C10A N3A C1A Pt1A -0.3(16) . . . . ?
N4A Pt1A C1A N2A -2(5) . . . . ?
I2A Pt1A C1A N2A 89.9(9) . . . . ?
I1A Pt1A C1A N2A -95.5(9) . . . . ?
N4A Pt1A C1A N3A 176(4) . . . . ?
I2A Pt1A C1A N3A -92.2(9) . . . . ?
I1A Pt1A C1A N3A 82.3(9) . . . . ?
C1A N3A C2A C3A 0.2(12) . . . . ?
C10A N3A C2A C3A -178.6(10) . . . . ?
N3A C2A C3A N2A 0.5(12) . . . . ?
C1A N2A C3A C2A -1.1(13) . . . . ?
C4A N2A C3A C2A 178.6(9) . . . . ?
C1A N2A C4A C5A 63.7(15) . . . . ?
C3A N2A C4A C5A -116.0(11) . . . . ?
C1A N2A C4A C9A -118.1(12) . . . . ?
C3A N2A C4A C9A 62.2(14) . . . . ?
C9A C4A C5A C6A -3.1(16) . . . . ?
N2A C4A C5A C6A 175.1(10) . . . . ?
C4A C5A C6A C7A -0.8(16) . . . . ?
C5A C6A C7A C8A 4.4(17) . . . . ?
C6A C7A C8A C9A -4.0(18) . . . . ?
C7A C8A C9A C4A 0.0(16) . . . . ?
C7A C8A C9A N1A -179.5(11) . . . . ?
C5A C4A C9A C8A 3.5(15) . . . . ?
N2A C4A C9A C8A -174.8(9) . . . . ?
C5A C4A C9A N1A -177.1(10) . . . . ?
N2A C4A C9A N1A 4.7(15) . . . . ?
C13A N1A C9A C8A 6.6(16) . . . . ?
C13A N1A C9A C4A -172.9(10) . . . . ?
C1A N3A C10A C12A -116.6(13) . . . . ?
C2A N3A C10A C12A 62.0(15) . . . . ?
C1A N3A C10A C11A 119.2(12) . . . . ?
C2A N3A C10A C11A -62.2(15) . . . . ?
C9A N1A C13A C14A 94.5(13) . . . . ?
C9A N1A C13A C18A -84.8(14) . . . . ?
N1A C13A C14A C15A -178.9(10) . . . . ?
C18A C13A C14A C15A 0.4(17) . . . . ?
N1A C13A C14A C19A 1.7(16) . . . . ?
C18A C13A C14A C19A -178.9(10) . . . . ?
C13A C14A C15A C16A -0.5(18) . . . . ?
C19A C14A C15A C16A 178.9(10) . . . . ?
C14A C15A C16A C17A -0.7(19) . . . . ?
C15A C16A C17A C18A 2.0(19) . . . . ?
C16A C17A C18A C13A -2.0(18) . . . . ?
C16A C17A C18A C22A -179.1(11) . . . . ?
C14A C13A C18A C17A 0.8(17) . . . . ?
N1A C13A C18A C17A -179.9(10) . . . . ?
C14A C13A C18A C22A 177.8(10) . . . . ?
N1A C13A C18A C22A -2.9(17) . . . . ?
C15A C14A C19A C20A 45.9(15) . . . . ?
C13A C14A C19A C20A -134.8(11) . . . . ?
C15A C14A C19A C21A -75.9(14) . . . . ?
C13A C14A C19A C21A 103.4(12) . . . . ?
C17A C18A C22A C23A -58.4(17) . . . . ?
C13A C18A C22A C23A 124.7(13) . . . . ?
C17A C18A C22A C24A 65.5(16) . . . . ?
C13A C18A C22A C24A -111.5(14) . . . . ?
C29A N4A C25A C26A 1.1(17) . . . . ?
Pt1A N4A C25A C26A 179.5(9) . . . . ?
N4A C25A C26A C27A -2.2(18) . . . . ?
C25A C26A C27A C28A 3.1(17) . . . . ?
C26A C27A C28A C29A -3.1(18) . . . . ?
C25A N4A C29A C28A -0.9(17) . . . . ?
Pt1A N4A C29A C28A -179.3(8) . . . . ?
C27A C28A C29A N4A 2.0(18) . . . . ?
